data_7231005
loop_
_publ_author_name
'Clulow, Rebecca'
'Lightfoot, Philip'

_publ_section_title
;
 New sarcosine--metal halide complexes related to ferroelectric TSCC
;
_journal_issue 28
_journal_name_full CrystEngComm
_journal_page_first 4012
_journal_paper_doi 10.1039/C8CE00719E
_journal_volume 20
_journal_year 2018
_chemical_formula_moiety 'C9 H21 Ca N3 O6, 2(Br)'
_chemical_formula_sum 'C9 H21 Br2 Ca N3 O6'
_chemical_formula_weight 467.19
_space_group_crystal_system orthorhombic
_space_group_IT_number 62
_space_group_name_Hall '-P 2ac 2n'
_space_group_name_H-M_alt 'P n m a'
_symmetry_space_group_name_Hall '-P 2ac 2n'
_symmetry_space_group_name_H-M 'P n m a'
_atom_sites_solution_hydrogens difmap
_audit_creation_method SHELXL-2014/7
_audit_update_record
;
2018-05-03 deposited with the CCDC.
2018-06-25 downloaded from the CCDC.
;
_cell_angle_alpha 90
_cell_angle_beta 90
_cell_angle_gamma 90
_cell_formula_units_Z 4
_cell_length_a 9.2414(6)
_cell_length_b 17.6966(13)
_cell_length_c 10.3565(7)
_cell_measurement_reflns_used 817
_cell_measurement_temperature 293(2)
_cell_measurement_theta_max 27.5
_cell_measurement_theta_min 2.0
_cell_volume 1693.7(2)
_computing_structure_refinement 'SHELXL-2014/7 (Sheldrick, 2014)'
_diffrn_ambient_temperature 293(2)
_diffrn_detector_area_resol_mean 13.6612
_diffrn_measured_fraction_theta_full 0.999
_diffrn_measured_fraction_theta_max 0.998
_diffrn_measurement_device_type 'Rigaku Mercury2 (2x2 bin mode)'
_diffrn_measurement_method 'profile data from \w-scans'
_diffrn_radiation_type MoK\a
_diffrn_radiation_wavelength 0.71075
_diffrn_reflns_av_R_equivalents 0.1593
_diffrn_reflns_av_unetI/netI 0.0725
_diffrn_reflns_Laue_measured_fraction_full 0.999
_diffrn_reflns_Laue_measured_fraction_max 0.998
_diffrn_reflns_limit_h_max 11
_diffrn_reflns_limit_h_min -12
_diffrn_reflns_limit_k_max 23
_diffrn_reflns_limit_k_min -22
_diffrn_reflns_limit_l_max 13
_diffrn_reflns_limit_l_min -13
_diffrn_reflns_number 16686
_diffrn_reflns_point_group_measured_fraction_full 0.999
_diffrn_reflns_point_group_measured_fraction_max 0.998
_diffrn_reflns_theta_full 25.242
_diffrn_reflns_theta_max 27.593
_diffrn_reflns_theta_min 2.279
_diffrn_source 'Sealed Tube'
_exptl_absorpt_coefficient_mu 5.115
_exptl_absorpt_correction_T_max 1.000
_exptl_absorpt_correction_T_min 0.803
_exptl_absorpt_correction_type multi-scan
_exptl_absorpt_process_details
'The program SADABS-2008/1 - G.M. Sheldrick was used to apply a multi-scan absorption correction.'
_exptl_crystal_colour colourless
_exptl_crystal_density_diffrn 1.832
_exptl_crystal_description prism
_exptl_crystal_F_000 936
_exptl_crystal_size_max 0.175
_exptl_crystal_size_mid 0.065
_exptl_crystal_size_min 0.063
_refine_diff_density_max 1.110
_refine_diff_density_min -0.907
_refine_diff_density_rms 0.136
_refine_ls_extinction_method none
_refine_ls_goodness_of_fit_ref 0.945
_refine_ls_hydrogen_treatment refall
_refine_ls_matrix_type full
_refine_ls_number_parameters 149
_refine_ls_number_reflns 2017
_refine_ls_number_restraints 0
_refine_ls_restrained_S_all 0.945
_refine_ls_R_factor_all 0.1348
_refine_ls_R_factor_gt 0.0499
_refine_ls_shift/su_max 0.000
_refine_ls_shift/su_mean 0.000
_refine_ls_structure_factor_coef Fsqd
_refine_ls_weighting_details 'w=1/[\s^2^(Fo^2^)+(0.1000P)^2^] where P=(Fo^2^+2Fc^2^)/3'
_refine_ls_weighting_scheme calc
_refine_ls_wR_factor_gt 0.1264
_refine_ls_wR_factor_ref 0.1790
_reflns_Friedel_coverage 0.000
_reflns_number_gt 1002
_reflns_number_total 2017
_reflns_threshold_expression 'I > 2\s(I)'
_cod_data_source_file c8ce00719e2.cif
_cod_data_source_block shelx_CCDC2
_cod_depositor_comments 'Adding full bibliography for 7231003--7231021.cif.'
_cod_database_code 7231005
_shelx_shelxl_version_number 2014/7
_shelx_space_group_comment
;
The symmetry employed for this shelxl refinement is uniquely defined
by the following loop, which should always be used as a source of
symmetry information in preference to the above space-group names.
They are only intended as comments.
;

loop_
_space_group_symop_operation_xyz
'x, y, z'
'-x+1/2, -y, z+1/2'
'-x, y+1/2, -z'
'x+1/2, -y+1/2, -z+1/2'
'-x, -y, -z'
'x-1/2, y, -z-1/2'
'x, -y-1/2, z'
'-x-1/2, y-1/2, z-1/2'

loop_
_atom_site_label
_atom_site_type_symbol
_atom_site_fract_x
_atom_site_fract_y
_atom_site_fract_z
_atom_site_U_iso_or_equiv
_atom_site_adp_type
_atom_site_occupancy
_atom_site_site_symmetry_order
_atom_site_calc_flag
_atom_site_refinement_flags_posn
_atom_site_refinement_flags_adp
_atom_site_refinement_flags_occupancy
Br1 Br 0.00751(8) 0.08326(4) 0.72032(7) 0.0385(3) Uani 1 1 d . . .
Ca1 Ca 0.46541(18) 0.2500 0.22187(18) 0.0221(4) Uani 1 2 d S T P
O3 O 0.8398(5) 0.3534(3) 0.3730(5) 0.0468(14) Uani 1 1 d . . .
O2 O 0.1009(7) 0.2500 0.4714(6) 0.0371(17) Uani 1 2 d S T P
O1 O 0.3317(8) 0.2500 0.4088(7) 0.053(2) Uani 1 2 d S T P
O4 O 0.6084(6) 0.3396(3) 0.3172(6) 0.0528(15) Uani 1 1 d . . .
N1 N 0.1642(8) 0.2500 0.7227(8) 0.0293(18) Uani 1 2 d S T P
N2 N 0.7940(6) 0.4857(3) 0.4909(6) 0.0298(14) Uani 1 1 d . . .
C4 C 0.7105(7) 0.3726(4) 0.3702(7) 0.0322(17) Uani 1 1 d . . .
C1 C 0.2329(10) 0.2500 0.4902(10) 0.033(2) Uani 1 2 d S T P
C5 C 0.6683(7) 0.4434(4) 0.4430(8) 0.0303(16) Uani 1 1 d . . .
C2 C 0.2829(10) 0.2500 0.6284(10) 0.027(2) Uani 1 2 d S T P
C6 C 0.7542(11) 0.5543(5) 0.5642(10) 0.049(2) Uani 1 1 d . . .
C3 C 0.2105(14) 0.2500 0.8585(10) 0.043(3) Uani 1 2 d S T P
H1 H 0.330(6) 0.291(3) 0.647(6) 0.013(15) Uiso 1 1 d . . .
H2 H 0.103(7) 0.293(4) 0.707(6) 0.029(18) Uiso 1 1 d . . .
H3 H 0.268(11) 0.291(6) 0.879(11) 0.11(4) Uiso 1 1 d . . .
H4 H 0.12(2) 0.2500 0.94(2) 0.19(9) Uiso 1 2 d S . P
H5 H 0.614(7) 0.428(3) 0.521(7) 0.028(18) Uiso 1 1 d . . .
H6 H 0.615(7) 0.476(4) 0.388(7) 0.033(19) Uiso 1 1 d . . .
H7 H 0.856(7) 0.452(4) 0.545(7) 0.033(19) Uiso 1 1 d . . .
H8 H 0.845(7) 0.496(4) 0.420(8) 0.04(2) Uiso 1 1 d . . .
H9 H 0.695(7) 0.537(4) 0.638(7) 0.03(2) Uiso 1 1 d . . .
H10 H 0.689(12) 0.579(6) 0.514(13) 0.10(4) Uiso 1 1 d . . .
H11 H 0.838(9) 0.575(4) 0.586(8) 0.05(2) Uiso 1 1 d . . .

loop_
_atom_site_aniso_label
_atom_site_aniso_U_11
_atom_site_aniso_U_22
_atom_site_aniso_U_33
_atom_site_aniso_U_23
_atom_site_aniso_U_13
_atom_site_aniso_U_12
Br1 0.0459(5) 0.0344(5) 0.0351(5) -0.0002(4) -0.0007(3) -0.0026(4)
Ca1 0.0253(9) 0.0194(9) 0.0217(9) 0.000 -0.0004(8) 0.000
O3 0.043(3) 0.040(3) 0.057(4) -0.014(3) -0.007(3) 0.014(2)
O2 0.032(4) 0.047(4) 0.032(4) 0.000 -0.007(3) 0.000
O1 0.051(5) 0.078(6) 0.030(5) 0.000 0.018(4) 0.000
O4 0.053(3) 0.044(3) 0.061(4) -0.018(3) -0.011(3) -0.019(3)
N1 0.031(4) 0.037(5) 0.021(4) 0.000 0.003(4) 0.000
N2 0.036(3) 0.027(3) 0.026(3) -0.008(3) -0.005(3) -0.001(3)
C4 0.033(4) 0.029(4) 0.035(4) 0.006(3) -0.001(3) -0.003(3)
C1 0.030(5) 0.031(6) 0.037(6) 0.000 -0.005(5) 0.000
C5 0.031(4) 0.025(4) 0.035(5) -0.003(3) -0.005(3) 0.003(3)
C2 0.024(5) 0.028(6) 0.030(6) 0.000 0.004(4) 0.000
C6 0.059(6) 0.034(5) 0.056(6) -0.016(5) 0.004(5) -0.012(5)
C3 0.056(7) 0.062(9) 0.011(6) 0.000 -0.005(5) 0.000

loop_
_atom_type_symbol
_atom_type_description
_atom_type_scat_dispersion_real
_atom_type_scat_dispersion_imag
_atom_type_scat_source
Ca Ca 0.2262 0.3064 'International Tables Vol C Tables 4.2.6.8 and 6.1.1.4'
Br Br -0.2901 2.4595 'International Tables Vol C Tables 4.2.6.8 and 6.1.1.4'
C C 0.0033 0.0016 'International Tables Vol C Tables 4.2.6.8 and 6.1.1.4'
N N 0.0061 0.0033 'International Tables Vol C Tables 4.2.6.8 and 6.1.1.4'
O O 0.0106 0.0060 'International Tables Vol C Tables 4.2.6.8 and 6.1.1.4'
H H 0.0000 0.0000 'International Tables Vol C Tables 4.2.6.8 and 6.1.1.4'

loop_
_geom_angle_atom_site_label_1
_geom_angle_atom_site_label_2
_geom_angle_atom_site_label_3
_geom_angle
_geom_angle_site_symmetry_1
_geom_angle_site_symmetry_3
O4 Ca1 O4 87.8(3) . 7_565
O4 Ca1 O1 86.9(2) . .
O4 Ca1 O1 86.9(2) 7_565 .
O4 Ca1 O2 93.43(19) . 6_656
O4 Ca1 O2 93.43(19) 7_565 6_656
O1 Ca1 O2 179.5(3) . 6_656
O4 Ca1 O3 173.2(2) . 4_455
O4 Ca1 O3 85.8(2) 7_565 4_455
O1 Ca1 O3 94.90(19) . 4_455
O2 Ca1 O3 84.77(17) 6_656 4_455
O4 Ca1 O3 85.8(2) . 6_556
O4 Ca1 O3 173.2(2) 7_565 6_556
O1 Ca1 O3 94.90(19) . 6_556
O2 Ca1 O3 84.77(17) 6_656 6_556
O3 Ca1 O3 100.5(3) 4_455 6_556
C4 O3 Ca1 132.1(5) . 6_656
C1 O2 Ca1 131.1(7) . 6_556
C1 O1 Ca1 165.3(7) . .
C4 O4 Ca1 163.4(5) . .
C2 N1 C3 114.8(8) . .
C2 N1 H2 109(4) . .
C3 N1 H2 109(4) . .
C5 N2 C6 113.3(6) . .
C5 N2 H7 110(4) . .
C6 N2 H7 110(4) . .
C5 N2 H8 104(5) . .
C6 N2 H8 112(5) . .
H7 N2 H8 106(6) . .
O4 C4 O3 127.9(7) . .
O4 C4 C5 114.5(6) . .
O3 C4 C5 117.6(6) . .
O2 C1 O1 128.2(10) . .
O2 C1 C2 117.0(9) . .
O1 C1 C2 114.8(8) . .
N2 C5 C4 112.8(6) . .
N2 C5 H5 106(4) . .
C4 C5 H5 108(4) . .
N2 C5 H6 108(4) . .
C4 C5 H6 110(4) . .
H5 C5 H6 112(6) . .
N1 C2 C1 113.7(8) . .
N1 C2 H1 103(4) . .
C1 C2 H1 111(4) . .
N2 C6 H9 106(4) . .
N2 C6 H10 106(8) . .
H9 C6 H10 104(9) . .
N2 C6 H11 105(5) . .
H9 C6 H11 115(7) . .
H10 C6 H11 121(8) . .
N1 C3 H3 113(7) . .
N1 C3 H4 117(10) . .
H3 C3 H4 105(9) . .

loop_
_geom_bond_atom_site_label_1
_geom_bond_atom_site_label_2
_geom_bond_distance
_geom_bond_site_symmetry_2
Ca1 O4 2.288(5) .
Ca1 O4 2.288(5) 7_565
Ca1 O1 2.296(7) .
Ca1 O2 2.361(7) 6_656
Ca1 O3 2.379(5) 4_455
Ca1 O3 2.379(5) 6_556
O3 C4 1.243(8) .
O3 Ca1 2.379(5) 6_656
O2 C1 1.235(11) .
O2 Ca1 2.361(7) 6_556
O1 C1 1.244(12) .
O4 C4 1.238(8) .
N1 C2 1.468(12) .
N1 C3 1.471(13) .
N1 H2 0.96(6) .
N2 C5 1.469(8) .
N2 C6 1.478(10) .
N2 H7 1.00(7) .
N2 H8 0.89(8) .
C4 C5 1.513(10) .
C1 C2 1.504(15) .
C5 H5 0.98(7) .
C5 H6 0.95(7) .
C2 H1 0.87(6) .
C6 H9 0.99(7) .
C6 H10 0.91(11) .
C6 H11 0.89(8) .
C3 H3 0.93(10) .
C3 H4 1.2(2) .

loop_
_geom_hbond_atom_site_label_D
_geom_hbond_atom_site_label_H
_geom_hbond_atom_site_label_A
_geom_hbond_distance_DH
_geom_hbond_distance_HA
_geom_hbond_distance_DA
_geom_hbond_angle_DHA
_geom_hbond_site_symmetry_A
N1 H2 Br1 0.96(6) 2.36(6) 3.287(3) 160(5) 7_565
N2 H7 Br1 1.00(7) 2.38(7) 3.321(6) 157(5) 7_665
N2 H8 Br1 0.89(8) 2.52(7) 3.336(7) 153(6) 3_656
